data_4343374
loop_
_publ_author_name
'Brunet, Gabriel'
'Habib, Fatemah'
'Korobkov, Ilia'
'Murugesu, Muralee'

_publ_section_title
;
 Slow Magnetic Relaxation Observed in Dysprosium Compounds Containing
 Unsupported Near-Linear Hydroxo- and Fluoro-Bridges.
;
_journal_issue 13
_journal_name_full 'Inorganic chemistry'
_journal_page_first 6195
_journal_page_last 6202
_journal_paper_doi 10.1021/acs.inorgchem.5b00343
_journal_volume 54
_journal_year 2015
_chemical_formula_sum 'C71 H75 Dy2 N7 Na2 O18'
_chemical_formula_weight 1685.36
_chemical_name_systematic
; 
 ? 
;
_space_group_crystal_system monoclinic
_space_group_IT_number 14
_space_group_name_Hall '-P 2yn'
_space_group_name_H-M_alt 'P 1 21/n 1'
_symmetry_space_group_name_Hall '-P 2yn'
_symmetry_space_group_name_H-M 'P 1 21/n 1'
_atom_sites_solution_hydrogens mixed
_audit_creation_method SHELXL-2013
_cell_angle_alpha 90
_cell_angle_beta 94.0720(10)
_cell_angle_gamma 90
_cell_formula_units_Z 4
_cell_length_a 18.1254(4)
_cell_length_b 17.7273(4)
_cell_length_c 22.4308(5)
_cell_measurement_reflns_used 9662
_cell_measurement_temperature 200(2)
_cell_measurement_theta_max 28.38
_cell_measurement_theta_min 2.47
_cell_volume 7189.1(3)
_computing_cell_refinement 'APEX II, Bruker (2009)'
_computing_data_collection 'APEX II, Bruker (2009)'
_computing_data_reduction 'XPREP, Bruker (2009)'
_computing_molecular_graphics 'SHELXTL, Bruker (2004)'
_computing_publication_material 'SHELXTL, Bruker (2004)'
_computing_structure_refinement 'SHELXL-2013 (Sheldrick, 2013)'
_computing_structure_solution 'SHELXS-03 (Sheldrick, 2003)'
_diffrn_ambient_temperature 200(2)
_diffrn_measured_fraction_theta_full 0.996
_diffrn_measured_fraction_theta_max 0.992
_diffrn_measurement_device_type 'Bruker APEX-II CCD'
_diffrn_measurement_method '\f and \w scans'
_diffrn_radiation_type MoK\a
_diffrn_radiation_wavelength 0.71073
_diffrn_reflns_av_R_equivalents 0.0283
_diffrn_reflns_av_unetI/netI 0.0231
_diffrn_reflns_laue_measured_fraction_full 0.996
_diffrn_reflns_laue_measured_fraction_max 0.992
_diffrn_reflns_limit_h_max 24
_diffrn_reflns_limit_h_min -24
_diffrn_reflns_limit_k_max 23
_diffrn_reflns_limit_k_min -23
_diffrn_reflns_limit_l_max 30
_diffrn_reflns_limit_l_min -30
_diffrn_reflns_number 93221
_diffrn_reflns_point_group_measured_fraction_full 0.996
_diffrn_reflns_point_group_measured_fraction_max 0.992
_diffrn_reflns_theta_full 25.242
_diffrn_reflns_theta_max 28.407
_diffrn_reflns_theta_min 1.466
_exptl_absorpt_coefficient_mu 2.149
_exptl_absorpt_correction_T_max 0.7457
_exptl_absorpt_correction_T_min 0.6232
_exptl_absorpt_correction_type multi-scan
_exptl_absorpt_process_details 'SADABS, Bruker (2003)'
_exptl_crystal_colour colourless
_exptl_crystal_density_diffrn 1.557
_exptl_crystal_density_meas ?
_exptl_crystal_description block
_exptl_crystal_F_000 3392
_exptl_crystal_size_max 0.160
_exptl_crystal_size_mid 0.140
_exptl_crystal_size_min 0.100
_refine_diff_density_max 2.352
_refine_diff_density_min -1.045
_refine_diff_density_rms 0.096
_refine_ls_extinction_method none
_refine_ls_goodness_of_fit_ref 1.055
_refine_ls_hydrogen_treatment constr
_refine_ls_matrix_type full
_refine_ls_number_parameters 959
_refine_ls_number_reflns 17909
_refine_ls_number_restraints 708
_refine_ls_restrained_S_all 1.042
_refine_ls_R_factor_all 0.0452
_refine_ls_R_factor_gt 0.0336
_refine_ls_shift/su_max 0.002
_refine_ls_shift/su_mean 0.000
_refine_ls_structure_factor_coef Fsqd
_refine_ls_weighting_details 'w=1/[\s^2^(Fo^2^)+(0.0420P)^2^+12.2604P] where P=(Fo^2^+2Fc^2^)/3'
_refine_ls_weighting_scheme calc
_refine_ls_wR_factor_gt 0.0839
_refine_ls_wR_factor_ref 0.0910
_reflns_Friedel_coverage 0.000
_reflns_number_gt 14950
_reflns_number_total 17909
_reflns_threshold_expression 'I > 2\s(I)'
_cod_data_source_file ic5b00343_si_002.cif
_cod_data_source_block mm173
_cod_depositor_comments
;
The following automatic conversions were performed:

'_exptl_crystal_density_meas' value 'n/a' was changed to '?' - the
value is perceived as not measured.

Automatic conversion script
Id: cif_fix_values 3271 2015-04-21 07:52:19Z andrius 

 Adding full bibliography for 4343373--4343375.cif.
;
_cod_database_code 4343374
_shelx_space_group_comment
; 
The symmetry employed for this shelxl refinement is uniquely defined 
by the following loop, which should always be used as a source of 
symmetry information in preference to the above space-group names. 
They are only intended as comments. 
;
_shelx_estimated_absorpt_t_min 0.725
_shelx_estimated_absorpt_t_max 0.814
_shelxl_version_number 2013-4

loop_
_space_group_symop_operation_xyz
'x, y, z'
'-x+1/2, y+1/2, -z+1/2'
'-x, -y, -z'
'x-1/2, -y-1/2, z-1/2'

loop_
_atom_site_label
_atom_site_type_symbol
_atom_site_fract_x
_atom_site_fract_y
_atom_site_fract_z
_atom_site_U_iso_or_equiv
_atom_site_adp_type
_atom_site_occupancy
_atom_site_site_symmetry_order
_atom_site_calc_flag
_atom_site_refinement_flags_posn
_atom_site_refinement_flags_adp
_atom_site_refinement_flags_occupancy
_atom_site_disorder_assembly
_atom_site_disorder_group
Dy1 Dy 0.45283(2) 0.09125(2) 0.43714(2) 0.02576(4) Uani 1 1 d . U . . .
Dy2 Dy 0.46621(2) 0.12175(2) -0.01367(2) 0.03592(5) Uani 1 1 d . . . . .
Na1 Na 0.61114(7) 0.18334(8) 0.40182(6) 0.0376(3) Uani 1 1 d . . . . .
Na2 Na 0.52422(9) 0.19070(10) 0.12491(6) 0.0470(4) Uani 1 1 d . . . . .
N1 N 0.39703(16) 0.1510(2) 0.52518(14) 0.0427(7) Uani 1 1 d . . . . .
N2 N 0.32951(19) 0.0336(2) 0.46029(16) 0.0541(9) Uani 1 1 d . . . . .
H2A H 0.2920 0.0657 0.4374 0.065 Uiso 1 1 calc R U . . .
N3 N 0.41680(14) -0.02241(17) 0.37072(13) 0.0341(6) Uani 1 1 d . . . . .
N4 N 0.6814(2) 0.2835(2) 0.32277(17) 0.0621(10) Uani 1 1 d . . . . .
N5 N 0.5676(2) 0.1158(2) -0.08663(14) 0.0524(9) Uani 1 1 d . . . . .
N6 N 0.4198(2) 0.0716(2) -0.11630(15) 0.0582(10) Uani 1 1 d . . . . .
H6A H 0.4027 0.1174 -0.1393 0.070 Uiso 1 1 calc R U . . .
N7 N 0.3318(2) 0.07492(19) -0.01798(15) 0.0483(8) Uani 1 1 d . . . . .
O1 O 0.54793(12) 0.14762(14) 0.49360(10) 0.0335(5) Uani 1 1 d . . . . .
O2 O 0.67584(13) 0.21364(17) 0.50123(12) 0.0463(6) Uani 1 1 d . . . . .
O3 O 0.54485(12) 0.07089(13) 0.37664(10) 0.0308(5) Uani 1 1 d . . . . .
O4 O 0.68281(13) 0.08546(16) 0.35630(13) 0.0459(6) Uani 1 1 d . . . . .
O5 O 0.34974(12) 0.14118(14) 0.37614(11) 0.0368(5) Uani 1 1 d . . . . .
O6 O 0.48044(13) 0.21799(14) 0.40172(12) 0.0401(6) Uani 1 1 d . . . . .
O7 O 0.7096(2) 0.2695(2) 0.37253(15) 0.0738(10) Uani 1 1 d . . . . .
O8 O 0.61778(19) 0.2559(2) 0.30787(14) 0.0687(10) Uani 1 1 d . . . . .
O9 O 0.7120(3) 0.3246(3) 0.28765(18) 0.1022(16) Uani 1 1 d . . . . .
O10 O 0.5000 0.0000 0.5000 0.0526(10) Uani 1 2 d S U P . .
H10C H 0.5534 0.0339 0.5107 0.063 Uiso 0.5 1 d R U P A -1
O11 O 0.57508(15) 0.1519(2) 0.03675(12) 0.0584(8) Uani 1 1 d . . . . .
O12 O 0.65725(16) 0.1641(2) 0.13671(12) 0.0627(9) Uani 1 1 d . . . . .
O13 O 0.43271(16) 0.10668(17) 0.08123(11) 0.0484(7) Uani 1 1 d . . . . .
O14 O 0.45296(16) 0.12974(17) 0.19507(11) 0.0480(7) Uani 1 1 d . . . . .
O15 O 0.43911(15) 0.22057(14) -0.08238(11) 0.0415(6) Uani 1 1 d . . . . .
O16 O 0.44851(17) 0.24198(16) 0.03736(11) 0.0494(7) Uani 1 1 d . . . . .
O17 O 0.5205(3) 0.0049(5) -0.0023(3) 0.0455(16) Uani 0.5 1 d . . P B -1
H17B H 0.5703 0.0179 -0.0081 0.055 Uiso 0.5 1 calc R U P B -1
O18 O 0.5601(2) 0.2864(2) 0.19259(16) 0.0809(11) Uani 1 1 d . . . . .
H18B H 0.5677 0.3394 0.1883 0.121 Uiso 1 1 d R U . . .
H18C H 0.5776 0.2696 0.2340 0.121 Uiso 1 1 d R U . . .
C1 C 0.55618(18) 0.20161(19) 0.53255(14) 0.0332(7) Uani 1 1 d . U . . .
C2 C 0.6262(2) 0.2385(2) 0.53976(15) 0.0397(8) Uani 1 1 d . U . . .
C3 C 0.6399(3) 0.2947(3) 0.58127(19) 0.0578(11) Uani 1 1 d . U . . .
H3A H 0.6871 0.3180 0.5856 0.069 Uiso 1 1 calc R U . . .
C4 C 0.5845(3) 0.3171(3) 0.6167(2) 0.0760(15) Uani 1 1 d . U . . .
H4A H 0.5938 0.3558 0.6455 0.091 Uiso 1 1 calc R U . . .
C5 C 0.5175(3) 0.2842(3) 0.6106(2) 0.0618(12) Uani 1 1 d . U . . .
H5A H 0.4803 0.3004 0.6355 0.074 Uiso 1 1 calc R U . . .
C6 C 0.5006(2) 0.2267(2) 0.56869(15) 0.0410(8) Uani 1 1 d . U . . .
C7 C 0.7469(2) 0.2480(4) 0.5055(2) 0.0723(15) Uani 1 1 d . . . . .
H7A H 0.7774 0.2258 0.4756 0.108 Uiso 1 1 calc R U . . .
H7B H 0.7707 0.2395 0.5456 0.108 Uiso 1 1 calc R U . . .
H7C H 0.7417 0.3023 0.4983 0.108 Uiso 1 1 calc R U . . .
C8 C 0.4267(2) 0.1952(2) 0.56490(16) 0.0435(8) Uani 1 1 d . U . . .
H8A H 0.3964 0.2094 0.5959 0.052 Uiso 1 1 calc R U . . .
C9 C 0.3211(2) 0.1271(3) 0.5341(2) 0.0622(12) Uani 1 1 d . U . . .
H9A H 0.2860 0.1556 0.5068 0.075 Uiso 1 1 calc R U . . .
H9B H 0.3095 0.1380 0.5757 0.075 Uiso 1 1 calc R U . . .
C10 C 0.3132(2) 0.0441(3) 0.52199(18) 0.0551(11) Uani 1 1 d . U . . .
H10A H 0.3483 0.0150 0.5489 0.066 Uiso 1 1 calc R U . . .
H10B H 0.2623 0.0271 0.5282 0.066 Uiso 1 1 calc R U . . .
C11 C 0.3159(2) -0.0406(3) 0.4369(2) 0.0627(12) Uani 1 1 d . U . . .
H11A H 0.2622 -0.0514 0.4365 0.075 Uiso 1 1 calc R U . . .
H11B H 0.3421 -0.0777 0.4637 0.075 Uiso 1 1 calc R U . . .
C12 C 0.3408(2) -0.0499(3) 0.3743(2) 0.0495(10) Uani 1 1 d . U . . .
H12A H 0.3383 -0.1039 0.3630 0.059 Uiso 1 1 calc R U . . .
H12B H 0.3072 -0.0216 0.3457 0.059 Uiso 1 1 calc R U . . .
C13 C 0.45857(18) -0.0639(2) 0.34131(15) 0.0358(7) Uani 1 1 d . U . . .
H13A H 0.4369 -0.1087 0.3248 0.043 Uiso 1 1 calc R U . . .
C14 C 0.57339(17) 0.01545(19) 0.34829(13) 0.0307(6) Uani 1 1 d . U . . .
C15 C 0.53563(18) -0.0508(2) 0.32985(14) 0.0333(7) Uani 1 1 d . U . . .
C16 C 0.5718(2) -0.1070(2) 0.29893(16) 0.0407(8) Uani 1 1 d . U . . .
H16A H 0.5453 -0.1511 0.2863 0.049 Uiso 1 1 calc R U . . .
C17 C 0.6441(2) -0.1002(2) 0.28650(17) 0.0455(9) Uani 1 1 d . U . . .
H17A H 0.6675 -0.1390 0.2656 0.055 Uiso 1 1 calc R U . . .
C18 C 0.6834(2) -0.0355(2) 0.30473(16) 0.0443(8) Uani 1 1 d . U . . .
H18A H 0.7338 -0.0303 0.2963 0.053 Uiso 1 1 calc R U . . .
C19 C 0.64931(18) 0.0211(2) 0.33492(14) 0.0360(7) Uani 1 1 d . U . . .
C20 C 0.7615(2) 0.0911(3) 0.3537(2) 0.0556(11) Uani 1 1 d . . . . .
H20A H 0.7787 0.1394 0.3708 0.083 Uiso 1 1 calc R U . . .
H20B H 0.7741 0.0880 0.3120 0.083 Uiso 1 1 calc R U . . .
H20C H 0.7856 0.0497 0.3766 0.083 Uiso 1 1 calc R U . . .
C21 C 0.32811(17) 0.2050(2) 0.35582(14) 0.0320(7) Uani 1 1 d . U . . .
C22 C 0.36972(19) 0.2704(2) 0.35915(17) 0.0397(8) Uani 1 1 d . U . . .
H22A H 0.3470 0.3156 0.3444 0.048 Uiso 1 1 calc R U . . .
C23 C 0.44329(19) 0.2742(2) 0.38293(15) 0.0352(7) Uani 1 1 d . U . . .
C24 C 0.2513(11) 0.210(2) 0.3293(19) 0.044(4) Uani 0.5 1 d D U P C 1
C25 C 0.1944(5) 0.1788(8) 0.3563(7) 0.083(3) Uani 0.5 1 d D U P C 1
H25 H 0.2042 0.1525 0.3929 0.099 Uiso 0.5 1 calc R U P C 1
C26 C 0.1214(5) 0.1842(8) 0.3319(7) 0.096(4) Uani 0.5 1 d D U P C 1
H26 H 0.0826 0.1608 0.3516 0.116 Uiso 0.5 1 calc R U P C 1
C27 C 0.1060(9) 0.2222(13) 0.2811(10) 0.083(6) Uani 0.5 1 d D U P C 1
H27 H 0.0560 0.2300 0.2667 0.100 Uiso 0.5 1 calc R U P C 1
C28 C 0.1628(6) 0.2503(8) 0.2495(6) 0.080(4) Uani 0.5 1 d D U P C 1
H28 H 0.1530 0.2716 0.2108 0.096 Uiso 0.5 1 calc R U P C 1
C29 C 0.2343(6) 0.2465(7) 0.2758(5) 0.068(3) Uani 0.5 1 d D U P C 1
H29 H 0.2730 0.2701 0.2563 0.082 Uiso 0.5 1 calc R U P C 1
C24' C 0.2501(9) 0.208(2) 0.3250(16) 0.035(3) Uani 0.5 1 d D U P C 2
C25' C 0.2071(4) 0.1460(5) 0.3224(4) 0.0467(19) Uani 0.5 1 d D U P C 2
H25' H 0.2263 0.0999 0.3386 0.056 Uiso 0.5 1 calc R U P C 2
C26' C 0.1342(4) 0.1481(6) 0.2960(4) 0.055(2) Uani 0.5 1 d D U P C 2
H26' H 0.1036 0.1047 0.2968 0.066 Uiso 0.5 1 calc R U P C 2
C27' C 0.1083(8) 0.2115(11) 0.2698(8) 0.056(3) Uani 0.5 1 d D U P C 2
H27' H 0.0611 0.2116 0.2484 0.068 Uiso 0.5 1 calc R U P C 2
C28' C 0.1499(6) 0.2768(7) 0.2737(6) 0.069(3) Uani 0.5 1 d D U P C 2
H28' H 0.1297 0.3229 0.2582 0.083 Uiso 0.5 1 calc R U P C 2
C29' C 0.2214(5) 0.2749(6) 0.3003(5) 0.054(2) Uani 0.5 1 d D U P C 2
H29' H 0.2508 0.3193 0.3017 0.065 Uiso 0.5 1 calc R U P C 2
C30 C 0.4786(2) 0.3502(2) 0.38806(17) 0.0438(8) Uani 1 1 d . U . . .
C31 C 0.4600(3) 0.4080(3) 0.3473(2) 0.0655(13) Uani 1 1 d . U . . .
H31A H 0.4258 0.3986 0.3141 0.079 Uiso 1 1 calc R U . . .
C32 C 0.4907(4) 0.4780(3) 0.3551(3) 0.0880(18) Uani 1 1 d . U . . .
H32A H 0.4785 0.5167 0.3268 0.106 Uiso 1 1 calc R U . . .
C33 C 0.5398(4) 0.4930(3) 0.4041(3) 0.096(2) Uani 1 1 d . U . . .
H33A H 0.5607 0.5418 0.4098 0.115 Uiso 1 1 calc R U . . .
C34 C 0.5577(4) 0.4366(4) 0.4441(3) 0.095(2) Uani 1 1 d . U . . .
H34A H 0.5916 0.4461 0.4775 0.114 Uiso 1 1 calc R U . . .
C35 C 0.5270(3) 0.3663(3) 0.4362(2) 0.0688(14) Uani 1 1 d . U . . .
H35A H 0.5395 0.3280 0.4648 0.083 Uiso 1 1 calc R U . . .
C36 C 0.6462(2) 0.1487(3) 0.03282(17) 0.0478(9) Uani 1 1 d . U . . .
C37 C 0.6945(2) 0.1571(3) 0.08561(18) 0.0499(9) Uani 1 1 d . U . . .
C38 C 0.7699(2) 0.1580(3) 0.0840(2) 0.0577(11) Uani 1 1 d . U . . .
H38A H 0.8004 0.1638 0.1199 0.069 Uiso 1 1 calc R U . . .
C39 C 0.8017(3) 0.1503(3) 0.0299(2) 0.0651(12) Uani 1 1 d . U . . .
H39A H 0.8539 0.1520 0.0285 0.078 Uiso 1 1 calc R U . . .
C40 C 0.7574(3) 0.1403(3) -0.0217(2) 0.0605(11) Uani 1 1 d . U . . .
H40A H 0.7796 0.1348 -0.0586 0.073 Uiso 1 1 calc R U . . .
C41 C 0.6794(2) 0.1380(3) -0.02113(18) 0.0510(10) Uani 1 1 d . U . . .
C42 C 0.7002(3) 0.1647(4) 0.1926(2) 0.0832(18) Uani 1 1 d . . . . .
H42A H 0.6674 0.1703 0.2252 0.125 Uiso 1 1 calc R U . . .
H42B H 0.7350 0.2071 0.1934 0.125 Uiso 1 1 calc R U . . .
H42C H 0.7278 0.1173 0.1975 0.125 Uiso 1 1 calc R U . . .
C43 C 0.6366(3) 0.1234(3) -0.07789(18) 0.0589(12) Uani 1 1 d . U . . .
H43A H 0.6643 0.1192 -0.1122 0.071 Uiso 1 1 calc R U . . .
C44 C 0.5399(3) 0.0984(3) -0.14872(17) 0.0665(14) Uani 1 1 d . U . . .
H44A H 0.5809 0.0786 -0.1711 0.080 Uiso 1 1 calc R U . . .
H44B H 0.5212 0.1451 -0.1687 0.080 Uiso 1 1 calc R U . . .
C45 C 0.4793(3) 0.0414(3) -0.14908(17) 0.0648(14) Uani 1 1 d . U . . .
H45A H 0.4610 0.0300 -0.1907 0.078 Uiso 1 1 calc R U . . .
H45B H 0.4981 -0.0060 -0.1302 0.078 Uiso 1 1 calc R U . . .
C46 C 0.3554(3) 0.0247(3) -0.1159(2) 0.0769(16) Uani 1 1 d . U . . .
H46A H 0.3694 -0.0253 -0.0989 0.092 Uiso 1 1 calc R U . . .
H46B H 0.3341 0.0171 -0.1573 0.092 Uiso 1 1 calc R U . . .
C47 C 0.2986(3) 0.0603(3) -0.07935(19) 0.0610(12) Uani 1 1 d . U . . .
H47A H 0.2555 0.0263 -0.0776 0.073 Uiso 1 1 calc R U . . .
H47B H 0.2813 0.1083 -0.0981 0.073 Uiso 1 1 calc R U . . .
C48 C 0.2928(2) 0.0534(2) 0.02410(19) 0.0494(9) Uani 1 1 d . U . . .
H48A H 0.2473 0.0293 0.0122 0.059 Uiso 1 1 calc R U . . .
C49 C 0.3780(2) 0.0895(2) 0.11235(16) 0.0402(8) Uani 1 1 d . U . . .
C50 C 0.3101(2) 0.0614(2) 0.08826(18) 0.0451(8) Uani 1 1 d . U . . .
C51 C 0.2549(2) 0.0399(3) 0.1257(2) 0.0595(11) Uani 1 1 d . U . . .
H51A H 0.2096 0.0197 0.1087 0.071 Uiso 1 1 calc R U . . .
C52 C 0.2655(3) 0.0477(3) 0.1865(2) 0.0663(13) Uani 1 1 d . U . . .
H52A H 0.2281 0.0323 0.2115 0.080 Uiso 1 1 calc R U . . .
C53 C 0.3321(3) 0.0785(3) 0.2117(2) 0.0555(10) Uani 1 1 d . U . . .
H53A H 0.3391 0.0849 0.2537 0.067 Uiso 1 1 calc R U . . .
C54 C 0.3863(2) 0.0990(2) 0.17620(16) 0.0437(8) Uani 1 1 d . U . . .
C55 C 0.4689(3) 0.1366(3) 0.25812(16) 0.0609(12) Uani 1 1 d . . . . .
H55A H 0.5177 0.1597 0.2661 0.091 Uiso 1 1 calc R U . . .
H55B H 0.4687 0.0864 0.2765 0.091 Uiso 1 1 calc R U . . .
H55C H 0.4313 0.1682 0.2750 0.091 Uiso 1 1 calc R U . . .
C56 C 0.42931(17) 0.2912(2) -0.08413(15) 0.0343(7) Uani 1 1 d . U . . .
C57 C 0.42114(19) 0.3359(2) -0.03386(16) 0.0370(7) Uani 1 1 d . U . . .
H57A H 0.4105 0.3880 -0.0394 0.044 Uiso 1 1 calc R U . . .
C58 C 0.42794(19) 0.3074(2) 0.02429(16) 0.0402(8) Uani 1 1 d . U . . .
C59 C 0.42336(16) 0.3260(2) -0.14526(15) 0.0326(7) Uani 1 1 d . U . . .
C60 C 0.39838(19) 0.2826(2) -0.19373(15) 0.0376(7) Uani 1 1 d . U . . .
H60A H 0.3853 0.2314 -0.1877 0.045 Uiso 1 1 calc R U . . .
C61 C 0.3921(2) 0.3125(2) -0.25110(17) 0.0437(8) Uani 1 1 d . U . . .
H61A H 0.3747 0.2821 -0.2841 0.052 Uiso 1 1 calc R U . . .
C62 C 0.4110(2) 0.3861(3) -0.25961(19) 0.0505(10) Uani 1 1 d . U . . .
H62A H 0.4064 0.4071 -0.2987 0.061 Uiso 1 1 calc R U . . .
C63 C 0.4370(2) 0.4304(3) -0.2117(2) 0.0524(10) Uani 1 1 d . U . . .
H63A H 0.4517 0.4810 -0.2182 0.063 Uiso 1 1 calc R U . . .
C64 C 0.4416(2) 0.4009(2) -0.15492(18) 0.0435(8) Uani 1 1 d . U . . .
H64A H 0.4575 0.4320 -0.1220 0.052 Uiso 1 1 calc R U . . .
C65 C 0.4083(2) 0.3563(3) 0.07576(18) 0.0486(9) Uani 1 1 d . U . . .
C66 C 0.4106(2) 0.4340(3) 0.0737(2) 0.0594(11) Uani 1 1 d . U . . .
H66A H 0.4257 0.4589 0.0390 0.071 Uiso 1 1 calc R U . . .
C67 C 0.3906(3) 0.4760(4) 0.1228(3) 0.0781(15) Uani 1 1 d . U . . .
H67A H 0.3932 0.5295 0.1220 0.094 Uiso 1 1 calc R U . . .
C68 C 0.3672(3) 0.4395(5) 0.1723(3) 0.0884(18) Uani 1 1 d . U . . .
H68A H 0.3525 0.4682 0.2051 0.106 Uiso 1 1 calc R U . . .
C69 C 0.3650(4) 0.3631(4) 0.1748(2) 0.0874(17) Uani 1 1 d . U . . .
H69A H 0.3498 0.3387 0.2096 0.105 Uiso 1 1 calc R U . . .
C70 C 0.3848(3) 0.3209(3) 0.12689(19) 0.0654(12) Uani 1 1 d . U . . .
H70A H 0.3825 0.2675 0.1286 0.079 Uiso 1 1 calc R U . . .
O19 O 0.6091(6) 0.4473(6) 0.0417(5) 0.106(3) Uiso 0.5 1 d D . P D 1
H19 H 0.6117 0.4331 0.0776 0.160 Uiso 0.5 1 calc R U P D 1
C71 C 0.6133(10) 0.3735(9) -0.0021(8) 0.108(5) Uiso 0.5 1 d D U P D 1
H71A H 0.6548 0.3793 -0.0274 0.163 Uiso 0.5 1 calc R U P D 1
H71B H 0.5671 0.3693 -0.0274 0.163 Uiso 0.5 1 calc R U P D 1
H71C H 0.6204 0.3278 0.0222 0.163 Uiso 0.5 1 calc R U P D 1
O20 O 0.6118(8) 0.3996(8) 0.0217(6) 0.126(4) Uiso 0.5 1 d D . P E 2
H20 H 0.6260 0.3868 0.0567 0.189 Uiso 0.5 1 calc R U P E 2
C72 C 0.6149(6) 0.3231(6) -0.0248(5) 0.069(3) Uiso 0.5 1 d D U P E 2
H72A H 0.6630 0.2981 -0.0183 0.104 Uiso 0.5 1 calc R U P E 2
H72B H 0.6079 0.3398 -0.0665 0.104 Uiso 0.5 1 calc R U P E 2
H72C H 0.5755 0.2876 -0.0164 0.104 Uiso 0.5 1 calc R U P E 2

loop_
_atom_site_aniso_label
_atom_site_aniso_U_11
_atom_site_aniso_U_22
_atom_site_aniso_U_33
_atom_site_aniso_U_23
_atom_site_aniso_U_13
_atom_site_aniso_U_12
Dy1 0.01897(6) 0.03099(8) 0.02715(7) 0.00538(5) 0.00039(5) -0.00130(5)
Dy2 0.05196(10) 0.03312(9) 0.02155(7) -0.00140(6) -0.00527(6) 0.01098(7)
Na1 0.0329(6) 0.0430(8) 0.0373(7) -0.0043(6) 0.0057(5) -0.0122(6)
Na2 0.0514(8) 0.0608(10) 0.0284(7) -0.0091(6) -0.0008(6) 0.0011(7)
N1 0.0306(14) 0.0501(19) 0.0487(18) 0.0118(15) 0.0124(13) 0.0090(13)
N2 0.0431(17) 0.071(3) 0.0489(19) 0.0080(17) 0.0074(14) -0.0177(17)
N3 0.0257(12) 0.0339(15) 0.0419(15) 0.0000(12) -0.0038(11) -0.0061(11)
N4 0.071(2) 0.069(3) 0.047(2) -0.0031(18) 0.0102(18) -0.032(2)
N5 0.071(2) 0.059(2) 0.0276(15) -0.0031(14) 0.0004(15) 0.0252(18)
N6 0.098(3) 0.0423(19) 0.0321(16) -0.0105(14) -0.0096(17) 0.0043(19)
N7 0.063(2) 0.0384(18) 0.0400(17) -0.0016(14) -0.0201(16) 0.0082(15)
O1 0.0276(10) 0.0411(13) 0.0316(11) -0.0079(10) 0.0010(9) -0.0003(10)
O2 0.0319(12) 0.0577(17) 0.0487(15) -0.0062(13) -0.0019(11) -0.0113(12)
O3 0.0265(10) 0.0356(12) 0.0309(11) -0.0056(9) 0.0057(8) -0.0057(9)
O4 0.0303(12) 0.0535(17) 0.0558(16) -0.0111(13) 0.0167(11) -0.0131(11)
O5 0.0254(10) 0.0401(14) 0.0441(13) 0.0119(11) -0.0030(9) 0.0007(10)
O6 0.0307(11) 0.0366(14) 0.0521(14) 0.0125(11) -0.0033(10) -0.0034(10)
O7 0.086(2) 0.079(2) 0.0533(19) 0.0005(17) -0.0112(17) -0.038(2)
O8 0.072(2) 0.087(3) 0.0472(17) 0.0022(16) 0.0005(15) -0.0393(19)
O9 0.109(3) 0.129(4) 0.071(2) 0.019(2) 0.019(2) -0.066(3)
O10 0.048(2) 0.048(2) 0.063(2) 0.0261(19) 0.0090(18) 0.0135(18)
O11 0.0454(15) 0.098(2) 0.0313(13) -0.0126(14) -0.0038(11) 0.0158(16)
O12 0.0514(16) 0.100(3) 0.0353(14) -0.0122(15) -0.0080(12) 0.0079(17)
O13 0.0591(17) 0.0596(18) 0.0257(12) 0.0003(11) -0.0022(11) -0.0085(14)
O14 0.0596(17) 0.0611(18) 0.0230(11) -0.0031(11) 0.0011(11) -0.0014(14)
O15 0.0577(15) 0.0326(13) 0.0332(12) 0.0001(10) -0.0040(11) 0.0126(11)
O16 0.0738(19) 0.0414(15) 0.0323(13) -0.0046(11) -0.0007(12) 0.0136(14)
O17 0.062(5) 0.042(3) 0.033(2) 0.001(2) 0.002(4) 0.014(5)
O18 0.111(3) 0.070(2) 0.058(2) -0.0150(17) -0.024(2) -0.003(2)
C1 0.0393(16) 0.0326(17) 0.0272(14) 0.0020(13) -0.0020(12) 0.0014(13)
C2 0.0460(19) 0.040(2) 0.0323(16) 0.0009(14) -0.0063(14) -0.0042(15)
C3 0.073(3) 0.047(2) 0.051(2) -0.0065(19) -0.012(2) -0.016(2)
C4 0.107(4) 0.063(3) 0.058(3) -0.031(2) 0.009(3) -0.016(3)
C5 0.085(3) 0.055(3) 0.048(2) -0.013(2) 0.018(2) 0.008(2)
C6 0.053(2) 0.040(2) 0.0307(16) 0.0012(14) 0.0076(14) 0.0070(16)
C7 0.037(2) 0.102(4) 0.077(3) -0.013(3) -0.004(2) -0.025(2)
C8 0.0473(19) 0.048(2) 0.0378(18) 0.0071(16) 0.0174(15) 0.0137(17)
C9 0.0330(19) 0.082(3) 0.075(3) 0.015(3) 0.021(2) 0.005(2)
C10 0.0340(18) 0.088(3) 0.044(2) 0.016(2) 0.0084(15) -0.015(2)
C11 0.037(2) 0.057(3) 0.096(3) -0.010(3) 0.020(2) -0.0202(19)
C12 0.0305(17) 0.053(2) 0.064(2) 0.002(2) -0.0056(16) -0.0151(16)
C13 0.0351(16) 0.0333(18) 0.0378(17) -0.0016(14) -0.0064(13) -0.0068(14)
C14 0.0303(14) 0.0363(17) 0.0252(14) 0.0004(12) -0.0001(11) -0.0012(13)
C15 0.0329(15) 0.0377(18) 0.0285(15) 0.0001(13) -0.0032(12) 0.0003(13)
C16 0.051(2) 0.0376(19) 0.0331(17) -0.0050(14) -0.0028(15) 0.0017(16)
C17 0.051(2) 0.050(2) 0.0351(18) -0.0089(16) 0.0064(16) 0.0126(18)
C18 0.0370(17) 0.058(2) 0.0389(18) -0.0003(17) 0.0098(14) 0.0066(16)
C19 0.0332(16) 0.044(2) 0.0310(15) -0.0008(14) 0.0070(12) -0.0037(14)
C20 0.0285(17) 0.075(3) 0.065(3) -0.004(2) 0.0163(17) -0.0145(19)
C21 0.0258(14) 0.0413(19) 0.0293(15) 0.0058(13) 0.0042(11) 0.0061(13)
C22 0.0364(16) 0.0355(18) 0.0468(19) 0.0077(15) 0.0013(14) 0.0057(14)
C23 0.0362(16) 0.0380(18) 0.0320(16) 0.0056(14) 0.0071(13) -0.0001(14)
C24 0.033(5) 0.045(8) 0.053(10) 0.004(7) -0.003(6) 0.010(6)
C25 0.037(4) 0.086(8) 0.123(9) 0.046(7) -0.007(5) -0.004(5)
C26 0.037(4) 0.088(8) 0.160(11) 0.038(8) -0.018(6) -0.005(5)
C27 0.037(6) 0.082(10) 0.127(13) 0.004(9) -0.023(6) 0.016(6)
C28 0.060(6) 0.075(8) 0.100(9) 0.014(6) -0.034(5) 0.012(6)
C29 0.047(5) 0.084(8) 0.069(7) 0.018(5) -0.015(5) 0.003(5)
C24' 0.023(5) 0.048(8) 0.032(6) 0.010(6) 0.001(4) 0.007(5)
C25' 0.029(3) 0.060(5) 0.051(4) 0.027(4) -0.005(3) -0.003(3)
C26' 0.027(3) 0.078(6) 0.058(5) 0.025(5) -0.009(3) -0.008(4)
C27' 0.032(5) 0.077(7) 0.057(6) 0.003(6) -0.015(4) 0.016(5)
C28' 0.056(6) 0.064(6) 0.082(8) 0.004(6) -0.031(5) 0.026(5)
C29' 0.052(5) 0.045(5) 0.063(6) 0.010(4) -0.016(4) 0.011(4)
C30 0.048(2) 0.041(2) 0.0431(19) 0.0089(16) 0.0037(16) -0.0055(16)
C31 0.077(3) 0.058(3) 0.060(3) 0.024(2) -0.008(2) -0.015(2)
C32 0.112(5) 0.060(3) 0.089(4) 0.033(3) -0.013(3) -0.019(3)
C33 0.138(6) 0.050(3) 0.097(4) 0.016(3) -0.020(4) -0.036(3)
C34 0.121(5) 0.071(4) 0.087(4) 0.011(3) -0.037(4) -0.038(4)
C35 0.086(3) 0.051(3) 0.066(3) 0.020(2) -0.021(2) -0.021(2)
C36 0.050(2) 0.056(2) 0.0364(18) -0.0025(17) -0.0003(15) 0.0123(19)
C37 0.050(2) 0.055(3) 0.044(2) -0.0035(18) -0.0005(17) 0.0036(19)
C38 0.050(2) 0.058(3) 0.063(3) -0.003(2) -0.0052(19) -0.004(2)
C39 0.050(2) 0.063(3) 0.084(3) 0.002(3) 0.014(2) -0.007(2)
C40 0.062(3) 0.061(3) 0.062(3) 0.005(2) 0.023(2) 0.002(2)
C41 0.058(2) 0.055(3) 0.0402(19) 0.0022(18) 0.0073(17) 0.013(2)
C42 0.063(3) 0.140(6) 0.043(2) -0.015(3) -0.019(2) 0.010(3)
C43 0.077(3) 0.068(3) 0.0334(19) 0.0009(19) 0.0113(19) 0.025(2)
C44 0.094(4) 0.080(3) 0.0250(18) -0.0055(19) -0.003(2) 0.032(3)
C45 0.117(4) 0.049(2) 0.0262(17) -0.0123(17) -0.012(2) 0.033(2)
C46 0.122(5) 0.061(3) 0.043(2) -0.011(2) -0.026(3) 0.002(3)
C47 0.079(3) 0.054(3) 0.046(2) 0.0004(19) -0.030(2) -0.004(2)
C48 0.053(2) 0.043(2) 0.050(2) 0.0012(18) -0.0141(18) 0.0059(18)
C49 0.051(2) 0.0369(19) 0.0322(16) 0.0010(14) -0.0007(15) 0.0079(16)
C50 0.049(2) 0.040(2) 0.0451(19) 0.0006(16) -0.0050(16) 0.0121(17)
C51 0.046(2) 0.067(3) 0.065(3) -0.002(2) 0.0007(19) 0.005(2)
C52 0.058(3) 0.078(4) 0.065(3) 0.000(3) 0.021(2) 0.001(2)
C53 0.060(2) 0.065(3) 0.042(2) 0.0012(19) 0.0102(18) 0.010(2)
C54 0.052(2) 0.046(2) 0.0339(17) 0.0011(15) 0.0036(15) 0.0093(17)
C55 0.069(3) 0.090(4) 0.0234(17) -0.0050(19) 0.0015(17) -0.008(3)
C56 0.0244(14) 0.0386(19) 0.0396(16) -0.0012(14) 0.0001(12) 0.0053(13)
C57 0.0355(16) 0.0325(18) 0.0425(17) -0.0047(14) -0.0006(14) 0.0051(14)
C58 0.0356(17) 0.046(2) 0.0384(17) -0.0102(15) 0.0003(14) 0.0047(15)
C59 0.0226(13) 0.0353(17) 0.0405(16) 0.0018(13) 0.0057(12) 0.0061(12)
C60 0.0408(18) 0.0350(18) 0.0369(17) 0.0031(14) 0.0027(14) 0.0091(14)
C61 0.046(2) 0.049(2) 0.0359(17) 0.0013(16) 0.0034(15) 0.0085(17)
C62 0.053(2) 0.054(2) 0.046(2) 0.0147(18) 0.0146(18) 0.0061(19)
C63 0.052(2) 0.042(2) 0.064(3) 0.0099(19) 0.0165(19) -0.0050(18)
C64 0.0373(18) 0.043(2) 0.051(2) 0.0006(16) 0.0074(16) -0.0031(16)
C65 0.0406(19) 0.058(2) 0.046(2) -0.0184(18) -0.0029(16) 0.0101(18)
C66 0.049(2) 0.060(3) 0.068(3) -0.024(2) -0.002(2) 0.010(2)
C67 0.068(3) 0.078(3) 0.086(4) -0.042(3) -0.013(3) 0.020(3)
C68 0.072(3) 0.129(5) 0.064(3) -0.046(3) 0.004(3) 0.026(4)
C69 0.090(4) 0.123(5) 0.050(3) -0.028(3) 0.014(3) 0.014(4)
C70 0.068(3) 0.086(3) 0.042(2) -0.013(2) 0.004(2) 0.006(3)

loop_
_atom_type_symbol
_atom_type_description
_atom_type_scat_dispersion_real
_atom_type_scat_dispersion_imag
_atom_type_scat_source
C C 0.0033 0.0016 'International Tables Vol C Tables 4.2.6.8 and 6.1.1.4'
H H 0.0000 0.0000 'International Tables Vol C Tables 4.2.6.8 and 6.1.1.4'
N N 0.0061 0.0033 'International Tables Vol C Tables 4.2.6.8 and 6.1.1.4'
O O 0.0106 0.0060 'International Tables Vol C Tables 4.2.6.8 and 6.1.1.4'
Na Na 0.0362 0.0249 'International Tables Vol C Tables 4.2.6.8 and 6.1.1.4'
Dy Dy -0.1892 4.4098 'International Tables Vol C Tables 4.2.6.8 and 6.1.1.4'

loop_
_geom_angle_atom_site_label_1
_geom_angle_atom_site_label_2
_geom_angle_atom_site_label_3
_geom_angle
_geom_angle_site_symmetry_1
_geom_angle_site_symmetry_3
O3 Dy1 O10 89.87(6) . .
O3 Dy1 O1 80.97(8) . .
O10 Dy1 O1 74.50(6) . .
O3 Dy1 O5 107.15(8) . .
O10 Dy1 O5 149.07(6) . .
O1 Dy1 O5 132.58(9) . .
O3 Dy1 O6 76.96(9) . .
O10 Dy1 O6 141.12(5) . .
O1 Dy1 O6 67.44(8) . .
O5 Dy1 O6 69.26(8) . .
O3 Dy1 N1 153.70(9) . .
O10 Dy1 N1 88.11(7) . .
O1 Dy1 N1 73.23(9) . .
O5 Dy1 N1 87.26(9) . .
O6 Dy1 N1 88.35(10) . .
O3 Dy1 N2 139.22(11) . .
O10 Dy1 N2 83.38(9) . .
O1 Dy1 N2 134.32(10) . .
O5 Dy1 N2 66.78(10) . .
O6 Dy1 N2 129.64(11) . .
N1 Dy1 N2 66.48(12) . .
O3 Dy1 N3 72.11(8) . .
O10 Dy1 N3 82.54(6) . .
O1 Dy1 N3 144.47(8) . .
O5 Dy1 N3 78.64(9) . .
O6 Dy1 N3 125.65(9) . .
N1 Dy1 N3 133.41(10) . .
N2 Dy1 N3 67.14(11) . .
O3 Dy1 Na1 43.32(6) . .
O10 Dy1 Na1 101.38(2) . .
O1 Dy1 Na1 46.73(6) . .
O5 Dy1 Na1 108.73(6) . .
O6 Dy1 Na1 45.31(6) . .
N1 Dy1 Na1 111.67(8) . .
N2 Dy1 Na1 174.94(10) . .
N3 Dy1 Na1 114.92(7) . .
O11 Dy2 O13 80.87(10) . .
O11 Dy2 O17 78.88(19) . .
O13 Dy2 O17 86.04(19) . .
O11 Dy2 O15 106.49(11) . .
O13 Dy2 O15 129.95(10) . .
O17 Dy2 O15 143.89(19) . .
O11 Dy2 O16 72.55(11) . .
O13 Dy2 O16 67.16(10) . .
O17 Dy2 O16 143.2(2) . .
O15 Dy2 O16 68.39(9) . .
O11 Dy2 N5 71.83(11) . .
O13 Dy2 N5 148.23(11) . .
O17 Dy2 N5 73.22(17) . .
O15 Dy2 N5 74.80(10) . .
O16 Dy2 N5 117.40(11) . .
O11 Dy2 N6 138.68(12) . .
O13 Dy2 N6 135.32(12) . .
O17 Dy2 N6 84.1(2) . .
O15 Dy2 N6 68.30(10) . .
O16 Dy2 N6 132.69(11) . .
N5 Dy2 N6 67.26(13) . .
O11 Dy2 N7 152.17(11) . .
O13 Dy2 N7 71.42(10) . .
O17 Dy2 N7 96.31(16) . .
O15 Dy2 N7 93.58(10) . .
O16 Dy2 N7 98.25(11) . .
N5 Dy2 N7 133.44(12) . .
N6 Dy2 N7 66.58(13) . .
O11 Dy2 Na2 42.70(7) . .
O13 Dy2 Na2 43.82(8) . .
O17 Dy2 Na2 96.86(19) . .
O15 Dy2 Na2 111.27(7) . .
O16 Dy2 Na2 46.35(7) . .
N5 Dy2 Na2 114.04(9) . .
N6 Dy2 Na2 178.56(10) . .
N7 Dy2 Na2 112.19(8) . .
O3 Na1 O4 65.04(9) . .
O3 Na1 O6 74.76(9) . .
O4 Na1 O6 136.36(10) . .
O3 Na1 O8 106.73(10) . .
O4 Na1 O8 87.36(13) . .
O6 Na1 O8 88.53(11) . .
O3 Na1 O7 144.86(12) . .
O4 Na1 O7 84.97(12) . .
O6 Na1 O7 124.15(13) . .
O8 Na1 O7 51.25(11) . .
O3 Na1 O2 126.10(10) . .
O4 Na1 O2 107.24(11) . .
O6 Na1 O2 109.83(10) . .
O8 Na1 O2 126.71(11) . .
O7 Na1 O2 78.63(10) . .
O3 Na1 O1 74.36(8) . .
O4 Na1 O1 116.92(10) . .
O6 Na1 O1 64.24(8) . .
O8 Na1 O1 151.83(12) . .
O7 Na1 O1 138.99(11) . .
O2 Na1 O1 62.31(8) . .
O3 Na1 N4 127.70(11) . .
O4 Na1 N4 84.75(12) . .
O6 Na1 N4 108.43(12) . .
O8 Na1 N4 26.30(10) . .
O7 Na1 N4 24.98(10) . .
O2 Na1 N4 102.54(11) . .
O1 Na1 N4 155.79(12) . .
O3 Na1 Dy1 40.60(6) . .
O4 Na1 Dy1 103.70(7) . .
O6 Na1 Dy1 45.30(6) . .
O8 Na1 Dy1 122.23(9) . .
O7 Na1 Dy1 169.44(12) . .
O2 Na1 Dy1 104.02(7) . .
O1 Na1 Dy1 41.78(5) . .
N4 Na1 Dy1 148.13(10) . .
O18 Na2 O11 130.75(15) . .
O18 Na2 O14 92.26(13) . .
O11 Na2 O14 133.87(14) . .
O18 Na2 O13 150.76(15) . .
O11 Na2 O13 76.94(11) . .
O14 Na2 O13 65.92(10) . .
O18 Na2 O12 80.97(14) . .
O11 Na2 O12 65.92(10) . .
O14 Na2 O12 114.78(12) . .
O13 Na2 O12 124.99(13) . .
O18 Na2 O16 111.11(13) . .
O11 Na2 O16 70.67(10) . .
O14 Na2 O16 113.29(12) . .
O13 Na2 O16 64.89(10) . .
O12 Na2 O16 129.69(12) . .
O18 Na2 Dy2 154.04(12) . .
O11 Na2 Dy2 41.01(7) . .
O14 Na2 Dy2 107.02(8) . .
O13 Na2 Dy2 41.18(7) . .
O12 Na2 Dy2 105.35(8) . .
O16 Na2 Dy2 45.50(6) . .
C8 N1 C9 115.7(4) . .
C8 N1 Dy1 129.3(2) . .
C9 N1 Dy1 114.8(3) . .
C11 N2 C10 115.3(4) . .
C11 N2 Dy1 115.2(3) . .
C10 N2 Dy1 112.7(2) . .
C13 N3 C12 115.5(3) . .
C13 N3 Dy1 128.2(2) . .
C12 N3 Dy1 115.5(2) . .
O7 N4 O9 121.8(4) . .
O7 N4 O8 118.3(4) . .
O9 N4 O8 119.9(4) . .
O7 N4 Na1 58.9(2) . .
O9 N4 Na1 177.9(4) . .
O8 N4 Na1 59.5(2) . .
C43 N5 C44 115.8(4) . .
C43 N5 Dy2 130.5(3) . .
C44 N5 Dy2 113.7(3) . .
C46 N6 C45 115.2(4) . .
C46 N6 Dy2 114.3(3) . .
C45 N6 Dy2 112.1(3) . .
C48 N7 C47 115.1(4) . .
C48 N7 Dy2 129.9(3) . .
C47 N7 Dy2 114.3(3) . .
C1 O1 Dy1 137.7(2) . .
C1 O1 Na1 109.2(2) . .
Dy1 O1 Na1 91.49(8) . .
C2 O2 C7 117.0(3) . .
C2 O2 Na1 110.19(19) . .
C7 O2 Na1 121.1(3) . .
C14 O3 Dy1 139.0(2) . .
C14 O3 Na1 122.66(19) . .
Dy1 O3 Na1 96.08(9) . .
C19 O4 C20 117.6(3) . .
C19 O4 Na1 120.4(2) . .
C20 O4 Na1 121.9(2) . .
C21 O5 Dy1 137.6(2) . .
C23 O6 Dy1 136.0(2) . .
C23 O6 Na1 133.9(2) . .
Dy1 O6 Na1 89.40(9) . .
N4 O7 Na1 96.1(2) . .
N4 O8 Na1 94.2(2) . .
Dy1 O10 Dy1 180.0 . 3_656
C36 O11 Dy2 142.0(2) . .
C36 O11 Na2 121.5(2) . .
Dy2 O11 Na2 96.28(11) . .
C37 O12 C42 117.5(4) . .
C37 O12 Na2 117.6(2) . .
C42 O12 Na2 124.3(3) . .
C49 O13 Dy2 143.4(2) . .
C49 O13 Na2 117.6(2) . .
Dy2 O13 Na2 95.00(11) . .
C54 O14 C55 117.0(3) . .
C54 O14 Na2 119.3(2) . .
C55 O14 Na2 122.5(3) . .
C56 O15 Dy2 141.0(2) . .
C58 O16 Dy2 138.2(2) . .
C58 O16 Na2 131.7(2) . .
Dy2 O16 Na2 88.15(9) . .
Dy2 O17 Dy2 160.5(3) 3_655 .
O1 C1 C6 124.6(3) . .
O1 C1 C2 118.3(3) . .
C6 C1 C2 117.2(3) . .
O2 C2 C3 124.6(4) . .
O2 C2 C1 113.7(3) . .
C3 C2 C1 121.7(4) . .
C2 C3 C4 119.6(4) . .
C5 C4 C3 120.3(4) . .
C4 C5 C6 122.3(4) . .
C1 C6 C5 118.9(4) . .
C1 C6 C8 122.7(3) . .
C5 C6 C8 118.3(4) . .
N1 C8 C6 128.2(3) . .
N1 C9 C10 109.7(4) . .
N2 C10 C9 106.0(4) . .
N2 C11 C12 112.7(4) . .
N3 C12 C11 110.9(3) . .
N3 C13 C15 127.8(3) . .
O3 C14 C15 125.0(3) . .
O3 C14 C19 118.1(3) . .
C15 C14 C19 116.9(3) . .
C16 C15 C14 120.2(3) . .
C16 C15 C13 117.5(3) . .
C14 C15 C13 122.3(3) . .
C17 C16 C15 121.8(4) . .
C16 C17 C18 119.4(4) . .
C19 C18 C17 120.3(3) . .
O4 C19 C18 125.2(3) . .
O4 C19 C14 113.3(3) . .
C18 C19 C14 121.4(3) . .
O5 C21 C22 125.0(3) . .
O5 C21 C24 117.0(10) . .
C22 C21 C24 117.9(11) . .
O5 C21 C24' 116.7(10) . .
C22 C21 C24' 118.3(10) . .
C21 C22 C23 124.2(3) . .
O6 C23 C22 124.1(3) . .
O6 C23 C30 118.2(3) . .
C22 C23 C30 117.7(3) . .
C25 C24 C29 116.7(12) . .
C25 C24 C21 121.6(16) . .
C29 C24 C21 121.6(16) . .
C24 C25 C26 122.0(12) . .
C27 C26 C25 120.1(12) . .
C26 C27 C28 120.1(13) . .
C27 C28 C29 118.1(12) . .
C28 C29 C24 122.5(12) . .
C25' C24' C29' 118.6(10) . .
C25' C24' C21 119.9(15) . .
C29' C24' C21 121.5(17) . .
C24' C25' C26' 121.1(10) . .
C27' C26' C25' 119.8(9) . .
C26' C27' C28' 120.2(10) . .
C27' C28' C29' 119.7(10) . .
C28' C29' C24' 120.3(11) . .
C35 C30 C31 118.2(4) . .
C35 C30 C23 119.7(4) . .
C31 C30 C23 121.9(4) . .
C32 C31 C30 120.3(5) . .
C31 C32 C33 120.5(5) . .
C34 C33 C32 119.2(5) . .
C35 C34 C33 120.4(5) . .
C34 C35 C30 121.4(5) . .
O11 C36 C41 123.5(4) . .
O11 C36 C37 119.4(4) . .
C41 C36 C37 117.1(4) . .
C38 C37 O12 124.8(4) . .
C38 C37 C36 122.2(4) . .
O12 C37 C36 113.1(4) . .
C37 C38 C39 119.9(4) . .
C40 C39 C38 119.8(4) . .
C39 C40 C41 121.4(4) . .
C36 C41 C40 119.6(4) . .
C36 C41 C43 122.8(4) . .
C40 C41 C43 117.6(4) . .
N5 C43 C41 127.7(4) . .
N5 C44 C45 110.3(4) . .
N6 C45 C44 108.7(4) . .
N6 C46 C47 110.5(4) . .
C46 C47 N7 109.3(4) . .
N7 C48 C50 127.5(4) . .
O13 C49 C50 124.3(3) . .
O13 C49 C54 118.8(3) . .
C50 C49 C54 116.9(4) . .
C49 C50 C51 120.6(4) . .
C49 C50 C48 122.5(4) . .
C51 C50 C48 116.9(4) . .
C52 C51 C50 120.9(4) . .
C51 C52 C53 119.7(4) . .
C54 C53 C52 120.3(4) . .
O14 C54 C53 125.9(4) . .
O14 C54 C49 112.5(3) . .
C53 C54 C49 121.5(4) . .
O15 C56 C57 124.1(3) . .
O15 C56 C59 115.8(3) . .
C57 C56 C59 120.1(3) . .
C58 C57 C56 122.8(3) . .
O16 C58 C57 124.2(3) . .
O16 C58 C65 116.0(3) . .
C57 C58 C65 119.9(4) . .
C60 C59 C64 118.5(3) . .
C60 C59 C56 119.3(3) . .
C64 C59 C56 122.2(3) . .
C59 C60 C61 121.2(4) . .
C62 C61 C60 119.3(4) . .
C61 C62 C63 120.5(4) . .
C64 C63 C62 119.9(4) . .
C63 C64 C59 120.6(4) . .
C66 C65 C70 119.2(4) . .
C66 C65 C58 122.6(4) . .
C70 C65 C58 118.2(4) . .
C65 C66 C67 119.7(5) . .
C68 C67 C66 119.7(6) . .
C69 C68 C67 121.0(5) . .
C70 C69 C68 119.9(6) . .
C69 C70 C65 120.5(6) . .

loop_
_geom_bond_atom_site_label_1
_geom_bond_atom_site_label_2
_geom_bond_distance
_geom_bond_site_symmetry_2
Dy1 O3 2.253(2) .
Dy1 O10 2.27254(14) .
Dy1 O1 2.294(2) .
Dy1 O5 2.405(2) .
Dy1 O6 2.447(2) .
Dy1 N1 2.515(3) .
Dy1 N2 2.545(3) .
Dy1 N3 2.563(3) .
Dy1 Na1 3.4422(13) .
Dy2 O11 2.268(3) .
Dy2 O13 2.270(3) .
Dy2 O17 2.299(8) .
Dy2 O15 2.362(2) .
Dy2 O16 2.451(3) .
Dy2 N5 2.549(4) .
Dy2 N6 2.554(3) .
Dy2 N7 2.569(4) .
Dy2 Na2 3.4348(14) .
Na1 O3 2.375(3) .
Na1 O4 2.435(3) .
Na1 O6 2.447(3) .
Na1 O8 2.480(3) .
Na1 O7 2.473(4) .
Na1 O2 2.503(3) .
Na1 O1 2.507(3) .
Na1 N4 2.871(4) .
Na2 O18 2.338(4) .
Na2 O11 2.343(3) .
Na2 O14 2.367(3) .
Na2 O13 2.387(3) .
Na2 O12 2.453(3) .
Na2 O16 2.487(3) .
N1 C8 1.277(5) .
N1 C9 1.466(5) .
N2 C11 1.430(6) .
N2 C10 1.447(5) .
N3 C13 1.273(5) .
N3 C12 1.468(4) .
N4 O7 1.220(5) .
N4 O9 1.233(5) .
N4 O8 1.275(5) .
N5 C43 1.259(6) .
N5 C44 1.479(5) .
N6 C46 1.433(7) .
N6 C45 1.451(6) .
N7 C48 1.277(6) .
N7 C47 1.485(5) .
O1 C1 1.297(4) .
O2 C2 1.364(5) .
O2 C7 1.422(5) .
O3 C14 1.298(4) .
O4 C19 1.363(4) .
O4 C20 1.436(4) .
O5 C21 1.271(4) .
O6 C23 1.259(4) .
O10 Dy1 2.27257(14) 3_656
O11 C36 1.300(5) .
O12 C37 1.376(5) .
O12 C42 1.428(5) .
O13 C49 1.289(5) .
O14 C54 1.365(5) .
O14 C55 1.429(4) .
O15 C56 1.266(4) .
O16 C58 1.247(5) .
O17 Dy2 2.284(8) 3_655
C1 C6 1.409(5) .
C1 C2 1.427(5) .
C2 C3 1.374(5) .
C3 C4 1.383(7) .
C4 C5 1.344(7) .
C5 C6 1.406(6) .
C6 C8 1.449(6) .
C9 C10 1.502(7) .
C11 C12 1.516(7) .
C13 C15 1.457(5) .
C14 C15 1.406(5) .
C14 C19 1.433(4) .
C15 C16 1.404(5) .
C16 C17 1.365(6) .
C17 C18 1.395(6) .
C18 C19 1.380(5) .
C21 C22 1.383(5) .
C21 C24 1.477(14) .
C21 C24' 1.530(12) .
C22 C23 1.402(5) .
C23 C30 1.492(5) .
C24 C25 1.35(2) .
C24 C29 1.38(2) .
C25 C26 1.398(11) .
C26 C27 1.336(15) .
C27 C28 1.383(17) .
C28 C29 1.387(11) .
C24' C25' 1.35(2) .
C24' C29' 1.39(2) .
C25' C26' 1.408(9) .
C26' C27' 1.338(14) .
C27' C28' 1.382(16) .
C28' C29' 1.389(11) .
C30 C35 1.373(6) .
C30 C31 1.399(6) .
C31 C32 1.366(7) .
C32 C33 1.391(8) .
C33 C34 1.366(8) .
C34 C35 1.370(7) .
C36 C41 1.402(5) .
C36 C37 1.429(5) .
C37 C38 1.370(6) .
C38 C39 1.386(7) .
C39 C40 1.372(7) .
C40 C41 1.417(6) .
C41 C43 1.465(6) .
C44 C45 1.492(8) .
C46 C47 1.499(8) .
C48 C50 1.458(5) .
C49 C50 1.401(5) .
C49 C54 1.439(5) .
C50 C51 1.404(6) .
C51 C52 1.369(7) .
C52 C53 1.406(7) .
C53 C54 1.358(6) .
C56 C57 1.395(5) .
C56 C59 1.500(5) .
C57 C58 1.396(5) .
C58 C65 1.506(5) .
C59 C60 1.381(5) .
C59 C64 1.390(5) .
C60 C61 1.389(5) .
C61 C62 1.366(6) .
C62 C63 1.385(6) .
C63 C64 1.374(6) .
C65 C66 1.379(7) .
C65 C70 1.400(7) .
C66 C67 1.399(7) .
C67 C68 1.378(9) .
C68 C69 1.356(10) .
C69 C70 1.377(7) .
O19 C71 1.643(15) .
O20 C72 1.716(14) .

loop_
_geom_torsion_atom_site_label_1
_geom_torsion_atom_site_label_2
_geom_torsion_atom_site_label_3
_geom_torsion_atom_site_label_4
_geom_torsion
O9 N4 O7 Na1 -177.8(5)
O8 N4 O7 Na1 3.9(5)
O7 N4 O8 Na1 -3.9(5)
O9 N4 O8 Na1 177.7(5)
Dy1 O1 C1 C6 24.7(5)
Na1 O1 C1 C6 139.7(3)
Dy1 O1 C1 C2 -155.5(3)
Na1 O1 C1 C2 -40.4(3)
C7 O2 C2 C3 1.1(6)
Na1 O2 C2 C3 -142.6(3)
C7 O2 C2 C1 179.8(4)
Na1 O2 C2 C1 36.1(4)
O1 C1 C2 O2 3.2(5)
C6 C1 C2 O2 -177.0(3)
O1 C1 C2 C3 -178.1(4)
C6 C1 C2 C3 1.8(5)
O2 C2 C3 C4 177.8(4)
C1 C2 C3 C4 -0.8(7)
C2 C3 C4 C5 -0.1(8)
C3 C4 C5 C6 -0.1(9)
O1 C1 C6 C5 177.9(4)
C2 C1 C6 C5 -2.0(5)
O1 C1 C6 C8 -1.5(5)
C2 C1 C6 C8 178.6(3)
C4 C5 C6 C1 1.2(7)
C4 C5 C6 C8 -179.3(5)
C9 N1 C8 C6 178.7(4)
Dy1 N1 C8 C6 3.3(6)
C1 C6 C8 N1 -11.1(6)
C5 C6 C8 N1 169.4(4)
C8 N1 C9 C10 -136.2(4)
Dy1 N1 C9 C10 39.8(4)
C11 N2 C10 C9 -172.2(4)
Dy1 N2 C10 C9 52.7(4)
N1 C9 C10 N2 -60.7(5)
C10 N2 C11 C12 -174.5(3)
Dy1 N2 C11 C12 -40.6(5)
C13 N3 C12 C11 137.2(4)
Dy1 N3 C12 C11 -34.0(4)
N2 C11 C12 N3 49.3(5)
C12 N3 C13 C15 179.4(3)
Dy1 N3 C13 C15 -10.7(5)
Dy1 O3 C14 C15 25.0(5)
Na1 O3 C14 C15 -176.9(2)
Dy1 O3 C14 C19 -154.5(2)
Na1 O3 C14 C19 3.7(4)
O3 C14 C15 C16 179.5(3)
C19 C14 C15 C16 -1.1(5)
O3 C14 C15 C13 -0.1(5)
C19 C14 C15 C13 179.3(3)
N3 C13 C15 C16 176.4(3)
N3 C13 C15 C14 -4.0(5)
C14 C15 C16 C17 0.9(5)
C13 C15 C16 C17 -179.5(3)
C15 C16 C17 C18 -0.2(6)
C16 C17 C18 C19 -0.2(6)
C20 O4 C19 C18 -7.9(5)
Na1 O4 C19 C18 175.3(3)
C20 O4 C19 C14 170.3(3)
Na1 O4 C19 C14 -6.5(4)
C17 C18 C19 O4 177.9(3)
C17 C18 C19 C14 -0.1(5)
O3 C14 C19 O4 2.0(4)
C15 C14 C19 O4 -177.5(3)
O3 C14 C19 C18 -179.8(3)
C15 C14 C19 C18 0.7(5)
Dy1 O5 C21 C22 9.0(5)
Dy1 O5 C21 C24 -168(2)
Dy1 O5 C21 C24' -171.5(19)
O5 C21 C22 C23 3.4(6)
C24 C21 C22 C23 -180(2)
C24' C21 C22 C23 -176.1(19)
Dy1 O6 C23 C22 -21.6(6)
Na1 O6 C23 C22 145.9(3)
Dy1 O6 C23 C30 156.2(3)
Na1 O6 C23 C30 -36.3(5)
C21 C22 C23 O6 2.9(6)
C21 C22 C23 C30 -175.0(3)
O5 C21 C24 C25 45(5)
C22 C21 C24 C25 -132(3)
C24' C21 C24 C25 131(33)
O5 C21 C24 C29 -135(3)
C22 C21 C24 C29 48(5)
C24' C21 C24 C29 -49(26)
C29 C24 C25 C26 -1(5)
C21 C24 C25 C26 179(3)
C24 C25 C26 C27 -1(4)
C25 C26 C27 C28 6(4)
C26 C27 C28 C29 -8(3)
C27 C28 C29 C24 6(4)
C25 C24 C29 C28 -2(5)
C21 C24 C29 C28 179(3)
O5 C21 C24' C25' 2(4)
C22 C21 C24' C25' -178(2)
C24 C21 C24' C25' -94(27)
O5 C21 C24' C29' -179(2)
C22 C21 C24' C29' 1(4)
C24 C21 C24' C29' 85(32)
C29' C24' C25' C26' -1(5)
C21 C24' C25' C26' 178(2)
C24' C25' C26' C27' 4(3)
C25' C26' C27' C28' -6(3)
C26' C27' C28' C29' 6(3)
C27' C28' C29' C24' -2(3)
C25' C24' C29' C28' 0(5)
C21 C24' C29' C28' -179(2)
O6 C23 C30 C35 -34.7(6)
C22 C23 C30 C35 143.3(4)
O6 C23 C30 C31 150.0(4)
C22 C23 C30 C31 -32.0(6)
C35 C30 C31 C32 1.4(8)
C23 C30 C31 C32 176.7(5)
C30 C31 C32 C33 -1.2(10)
C31 C32 C33 C34 0.8(12)
C32 C33 C34 C35 -0.6(12)
C33 C34 C35 C30 0.9(11)
C31 C30 C35 C34 -1.2(9)
C23 C30 C35 C34 -176.7(6)
Dy2 O11 C36 C41 18.4(8)
Na2 O11 C36 C41 -169.2(3)
Dy2 O11 C36 C37 -162.2(4)
Na2 O11 C36 C37 10.2(6)
C42 O12 C37 C38 -6.6(7)
Na2 O12 C37 C38 165.8(4)
C42 O12 C37 C36 173.5(5)
Na2 O12 C37 C36 -14.2(5)
O11 C36 C37 C38 -176.7(5)
C41 C36 C37 C38 2.7(7)
O11 C36 C37 O12 3.2(6)
C41 C36 C37 O12 -177.4(4)
O12 C37 C38 C39 179.9(5)
C36 C37 C38 C39 -0.2(7)
C37 C38 C39 C40 -1.3(8)
C38 C39 C40 C41 0.3(8)
O11 C36 C41 C40 175.7(4)
C37 C36 C41 C40 -3.6(7)
O11 C36 C41 C43 -5.0(7)
C37 C36 C41 C43 175.7(4)
C39 C40 C41 C36 2.2(7)
C39 C40 C41 C43 -177.1(5)
C44 N5 C43 C41 -177.7(5)
Dy2 N5 C43 C41 0.4(8)
C36 C41 C43 N5 -2.7(8)
C40 C41 C43 N5 176.6(5)
C43 N5 C44 C45 139.8(4)
Dy2 N5 C44 C45 -38.6(4)
C46 N6 C45 C44 176.4(4)
Dy2 N6 C45 C44 -50.6(4)
N5 C44 C45 N6 59.5(5)
C45 N6 C46 C47 178.3(4)
Dy2 N6 C46 C47 46.4(5)
N6 C46 C47 N7 -56.6(5)
C48 N7 C47 C46 -132.2(4)
Dy2 N7 C47 C46 39.3(5)
C47 N7 C48 C50 -178.7(4)
Dy2 N7 C48 C50 11.4(6)
Dy2 O13 C49 C50 9.0(7)
Na2 O13 C49 C50 159.4(3)
Dy2 O13 C49 C54 -171.5(3)
Na2 O13 C49 C54 -21.1(4)
O13 C49 C50 C51 176.2(4)
C54 C49 C50 C51 -3.3(6)
O13 C49 C50 C48 -4.2(6)
C54 C49 C50 C48 176.3(4)
N7 C48 C50 C49 -5.9(7)
N7 C48 C50 C51 173.8(4)
C49 C50 C51 C52 1.6(7)
C48 C50 C51 C52 -178.0(4)
C50 C51 C52 C53 0.8(8)
C51 C52 C53 C54 -1.4(8)
C55 O14 C54 C53 4.2(6)
Na2 O14 C54 C53 -163.5(3)
C55 O14 C54 C49 -175.7(4)
Na2 O14 C54 C49 16.6(4)
C52 C53 C54 O14 179.6(4)
C52 C53 C54 C49 -0.5(7)
O13 C49 C54 O14 3.2(5)
C50 C49 C54 O14 -177.3(3)
O13 C49 C54 C53 -176.7(4)
C50 C49 C54 C53 2.8(6)
Dy2 O15 C56 C57 -11.0(6)
Dy2 O15 C56 C59 171.6(2)
O15 C56 C57 C58 4.4(5)
C59 C56 C57 C58 -178.3(3)
Dy2 O16 C58 C57 -14.1(6)
Na2 O16 C58 C57 144.6(3)
Dy2 O16 C58 C65 164.6(3)
Na2 O16 C58 C65 -36.7(5)
C56 C57 C58 O16 7.0(6)
C56 C57 C58 C65 -171.7(3)
O15 C56 C59 C60 26.6(4)
C57 C56 C59 C60 -150.9(3)
O15 C56 C59 C64 -154.0(3)
C57 C56 C59 C64 28.5(5)
C64 C59 C60 C61 0.5(5)
C56 C59 C60 C61 -180.0(3)
C59 C60 C61 C62 0.1(6)
C60 C61 C62 C63 0.7(6)
C61 C62 C63 C64 -2.1(6)
C62 C63 C64 C59 2.7(6)
C60 C59 C64 C63 -1.9(5)
C56 C59 C64 C63 178.6(3)
O16 C58 C65 C66 156.0(4)
C57 C58 C65 C66 -25.2(6)
O16 C58 C65 C70 -25.9(5)
C57 C58 C65 C70 152.9(4)
C70 C65 C66 C67 1.0(6)
C58 C65 C66 C67 179.1(4)
C65 C66 C67 C68 -1.4(7)
C66 C67 C68 C69 1.7(9)
C67 C68 C69 C70 -1.4(9)
C68 C69 C70 C65 0.9(9)
C66 C65 C70 C69 -0.7(7)
C58 C65 C70 C69 -178.9(4)
